data_7237995
loop_
_publ_author_name
'Goetz, Katelyn P.'
'Sekine, Kohei'
'Paulus, Fabian'
'Zhong, Yu'
'Roth, Daniel'
'Becker-Koch, David'
'Hofstetter, Yvonne J.'
'Michel, Elena'
'Reichert, Lisa'
'Rominger, Frank'
'Rudolph, Matthias'
'Huettner, Sven'
'Vaynzof, Yana'
'Herzig, Eva M.'
'Hashmi, A. Stephen K.'
'Zaumseil, Jana'

_publ_section_title
;
 The effect of side-chain length on the microstructure and processing
 window of zone-cast naphthalene-based bispentalenes
;
_journal_issue 43
_journal_name_full 'Journal of Materials Chemistry C'
_journal_page_first 13493
_journal_paper_doi 10.1039/C9TC04470A
_journal_volume 7
_journal_year 2019
_chemical_formula_sum 'C59 H57 Cl3'
_chemical_formula_weight 872.39
_space_group_crystal_system triclinic
_space_group_IT_number 2
_space_group_name_Hall '-P 1'
_space_group_name_H-M_alt 'P -1'
_atom_sites_solution_hydrogens geom
_audit_creation_method SHELXL-2018/3
_audit_update_record
;
2019-07-19 deposited with the CCDC.	2019-10-10 downloaded from the CCDC.
;
_cell_angle_alpha 73.683(2)
_cell_angle_beta 85.076(2)
_cell_angle_gamma 71.659(2)
_cell_formula_units_Z 2
_cell_length_a 9.7669(7)
_cell_length_b 15.3758(11)
_cell_length_c 17.3850(12)
_cell_measurement_reflns_used 3362
_cell_measurement_temperature 200(2)
_cell_measurement_theta_max 23.84
_cell_measurement_theta_min 2.44
_cell_volume 2378.3(3)
_computing_cell_refinement 'Bruker SAINT'
_computing_data_collection 'Bruker APEX2'
_computing_data_reduction 'Bruker SAINT'
_computing_molecular_graphics 'Bruker SHELXTL'
_computing_publication_material 'Bruker SHELXTL'
_computing_structure_refinement 'SHELXL-2018/3 (Sheldrick, 2018)'
_computing_structure_solution 'SHELXT-2014 (Sheldrick 2014)'
_diffrn_ambient_temperature 200(2)
_diffrn_measured_fraction_theta_full 1.000
_diffrn_measured_fraction_theta_max 1.000
_diffrn_measurement_device_type 'Bruker APEX-II Quazar area detector'
_diffrn_measurement_method '\f and \w scans'
_diffrn_radiation_type MoK\a
_diffrn_radiation_wavelength 0.71073
_diffrn_reflns_av_R_equivalents 0.0856
_diffrn_reflns_av_unetI/netI 0.0854
_diffrn_reflns_Laue_measured_fraction_full 1.000
_diffrn_reflns_Laue_measured_fraction_max 1.000
_diffrn_reflns_limit_h_max 11
_diffrn_reflns_limit_h_min -11
_diffrn_reflns_limit_k_max 17
_diffrn_reflns_limit_k_min -17
_diffrn_reflns_limit_l_max 20
_diffrn_reflns_limit_l_min -20
_diffrn_reflns_number 36198
_diffrn_reflns_point_group_measured_fraction_full 1.000
_diffrn_reflns_point_group_measured_fraction_max 1.000
_diffrn_reflns_theta_full 24.406
_diffrn_reflns_theta_max 24.406
_diffrn_reflns_theta_min 1.220
_diffrn_source 'ImuS microsource'
_exptl_absorpt_coefficient_mu 0.231
_exptl_absorpt_correction_T_max 0.9579
_exptl_absorpt_correction_T_min 0.8780
_exptl_absorpt_correction_type multi-scan
_exptl_absorpt_process_details
;
Sheldrick, G. M. (2008). <i>SADABS</i>. University of G\"ottingen, Germany.
;
_exptl_crystal_colour red
_exptl_crystal_density_diffrn 1.218
_exptl_crystal_description plank
_exptl_crystal_F_000 924
_exptl_crystal_size_max 0.228
_exptl_crystal_size_mid 0.173
_exptl_crystal_size_min 0.029
_refine_diff_density_max 0.297
_refine_diff_density_min -0.382
_refine_diff_density_rms 0.056
_refine_ls_extinction_method none
_refine_ls_goodness_of_fit_ref 1.040
_refine_ls_hydrogen_treatment constr
_refine_ls_matrix_type full
_refine_ls_number_parameters 600
_refine_ls_number_reflns 7825
_refine_ls_number_restraints 628
_refine_ls_restrained_S_all 1.013
_refine_ls_R_factor_all 0.1654
_refine_ls_R_factor_gt 0.0725
_refine_ls_shift/su_max 0.003
_refine_ls_shift/su_mean 0.000
_refine_ls_structure_factor_coef Fsqd
_refine_ls_weighting_details 'w=1/[\s^2^(Fo^2^)+(0.1107P)^2^+0.5516P] where P=(Fo^2^+2Fc^2^)/3'
_refine_ls_weighting_scheme calc
_refine_ls_wR_factor_gt 0.1862
_refine_ls_wR_factor_ref 0.2403
_reflns_Friedel_coverage 0.000
_reflns_number_gt 3624
_reflns_number_total 7825
_reflns_threshold_expression 'I > 2\s(I)'
_cod_data_source_file c9tc04470a2.cif
_cod_data_source_block kos10
_cod_database_code 7237995
_shelx_shelxl_version_number 2018/3
_shelx_space_group_comment
; 
The symmetry employed for this shelxl refinement is uniquely defined 
by the following loop, which should always be used as a source of 
symmetry information in preference to the above space-group names. 
They are only intended as comments. 
;
_shelx_estimated_absorpt_t_min 0.949
_shelx_estimated_absorpt_t_max 0.993

loop_
_space_group_symop_operation_xyz
'x, y, z'
'-x, -y, -z'

loop_
_atom_site_label
_atom_site_type_symbol
_atom_site_fract_x
_atom_site_fract_y
_atom_site_fract_z
_atom_site_U_iso_or_equiv
_atom_site_adp_type
_atom_site_occupancy
_atom_site_site_symmetry_order
_atom_site_calc_flag
_atom_site_refinement_flags_posn
_atom_site_refinement_flags_adp
_atom_site_refinement_flags_occupancy
_atom_site_disorder_assembly
_atom_site_disorder_group
C11_1 C 0.0803(4) -0.0893(2) 0.9411(2) 0.0237(9) Uani 1 1 d D . . . .
H11_1 H 0.076649 -0.149566 0.938820 0.028 Uiso 1 1 calc R U . . .
C12_1 C 0.1663(4) -0.0453(2) 0.8890(2) 0.0234(9) Uani 1 1 d D . . . .
C13_1 C 0.2636(4) -0.0765(3) 0.8265(2) 0.0259(9) Uani 1 1 d D . . . .
H13_1 H 0.279939 -0.134688 0.812989 0.031 Uiso 1 1 calc R U . . .
C14_1 C 0.3261(4) -0.0082(3) 0.7914(2) 0.0263(9) Uani 1 1 d D . . . .
C15_1 C 0.4274(4) 0.0160(3) 0.7284(2) 0.0270(9) Uani 1 1 d D . . . .
C16_1 C 0.5119(4) -0.0318(3) 0.6755(2) 0.0327(10) Uani 1 1 d D . . . .
H16_1 H 0.510555 -0.093627 0.676587 0.039 Uiso 1 1 calc R U . . .
C17_1 C 0.5981(4) 0.0122(3) 0.6213(2) 0.0349(10) Uani 1 1 d D . . . .
H17_1 H 0.656425 -0.020658 0.585498 0.042 Uiso 1 1 calc R U . . .
C18_1 C 0.6018(4) 0.1034(3) 0.6177(2) 0.0319(10) Uani 1 1 d D . . . .
C19_1 C 0.5173(4) 0.1506(3) 0.6711(2) 0.0292(9) Uani 1 1 d D . . . .
H19_1 H 0.518782 0.212554 0.669498 0.035 Uiso 1 1 calc R U . . .
C20_1 C 0.4308(4) 0.1078(3) 0.7266(2) 0.0257(9) Uani 1 1 d D . . . .
C21_1 C 0.3303(3) 0.1428(2) 0.7887(2) 0.0230(9) Uani 1 1 d D . . . .
C22_1 C 0.2723(4) 0.0722(2) 0.8264(2) 0.0231(8) Uani 1 1 d D . . . .
C23_1 C 0.1717(3) 0.0468(2) 0.8903(2) 0.0206(8) Uani 1 1 d D . . . .
C24_1 C 0.0937(3) 0.0895(3) 0.9461(2) 0.0236(9) Uani 1 1 d D . . . .
H24_1 H 0.099901 0.149286 0.947930 0.028 Uiso 1 1 calc R U . . .
C25_1 C 0.0034(4) 0.0457(2) 1.0015(2) 0.0220(9) Uani 1 1 d D . . . .
C26_1 C 0.6914(4) 0.1500(3) 0.5559(2) 0.0387(11) Uani 1 1 d D . . . .
H26A_1 H 0.786020 0.102820 0.552036 0.046 Uiso 1 1 calc R U . . .
H26B_1 H 0.708923 0.201773 0.573102 0.046 Uiso 1 1 calc R U . . .
C27_1 C 0.6200(4) 0.1909(3) 0.4738(2) 0.0424(11) Uani 1 1 d D . . . .
H27A_1 H 0.523257 0.235431 0.478532 0.051 Uiso 1 1 calc R U . . .
H27B_1 H 0.606651 0.138429 0.455798 0.051 Uiso 1 1 calc R U . . .
C28_1 C 0.7052(5) 0.2429(3) 0.4105(2) 0.0544(13) Uani 1 1 d D . . . .
H28A_1 H 0.712714 0.298239 0.426472 0.065 Uiso 1 1 calc R U . . .
H28B_1 H 0.804176 0.199842 0.408165 0.065 Uiso 1 1 calc R U . . .
C29_1 C 0.6372(8) 0.2773(5) 0.3279(3) 0.121(3) Uani 1 1 d D . . . .
H29A_1 H 0.703946 0.300367 0.288117 0.182 Uiso 1 1 calc R U . . .
H29B_1 H 0.547351 0.329088 0.327202 0.182 Uiso 1 1 calc R U . . .
H29C_1 H 0.616230 0.224654 0.315096 0.182 Uiso 1 1 calc R U . . .
C31_1 C 0.2983(4) 0.2379(2) 0.8006(2) 0.0249(9) Uani 1 1 d D . . . .
C32_1 C 0.4060(4) 0.2800(3) 0.8007(2) 0.0327(10) Uani 1 1 d D . . . .
H32_1 H 0.503923 0.245858 0.793940 0.039 Uiso 1 1 calc R U . . .
C33_1 C 0.3724(4) 0.3698(3) 0.8104(3) 0.0420(11) Uani 1 1 d D . . . .
H33_1 H 0.448225 0.395954 0.811027 0.050 Uiso 1 1 calc R U . . .
C34_1 C 0.2310(4) 0.4240(3) 0.8193(3) 0.0446(12) Uani 1 1 d D . . . .
C35_1 C 0.1236(4) 0.3817(3) 0.8194(3) 0.0473(12) Uani 1 1 d D . . . .
H35_1 H 0.025919 0.416424 0.825764 0.057 Uiso 1 1 calc R U . . .
C36_1 C 0.1552(4) 0.2912(3) 0.8105(2) 0.0337(10) Uani 1 1 d D . . . .
H36_1 H 0.079375 0.264625 0.811195 0.040 Uiso 1 1 calc R U . . .
C37_1 C 0.1918(5) 0.5267(3) 0.8238(3) 0.0618(14) Uani 1 1 d D . . . .
H37A_1 H 0.282495 0.542215 0.824804 0.074 Uiso 1 1 calc R U . . .
H37B_1 H 0.139866 0.568622 0.773907 0.074 Uiso 1 1 calc R U . . .
C38_1 C 0.1043(6) 0.5503(3) 0.8913(3) 0.0727(16) Uani 1 1 d D . . . .
H38A_1 H 0.159932 0.513434 0.941168 0.087 Uiso 1 1 calc R U . . .
H38B_1 H 0.017465 0.529502 0.893537 0.087 Uiso 1 1 calc R U . . .
C39_1 C 0.0557(6) 0.6557(3) 0.8893(3) 0.0683(15) Uani 1 1 d D . . . .
H39A_1 H 0.142035 0.676164 0.890075 0.082 Uiso 1 1 calc R U . . .
H39B_1 H 0.003369 0.693339 0.838495 0.082 Uiso 1 1 calc R U . . .
C40_1 C -0.0384(6) 0.6765(4) 0.9571(3) 0.0742(16) Uani 1 1 d D . . . .
H40A_1 H -0.070805 0.745227 0.951014 0.111 Uiso 1 1 calc R U . . .
H40B_1 H 0.015462 0.643770 1.007465 0.111 Uiso 1 1 calc R U . . .
H40C_1 H -0.122317 0.654266 0.957979 0.111 Uiso 1 1 calc R U . . .
C11_2 C 0.5861(4) -0.0919(3) 0.9452(2) 0.0254(9) Uani 1 1 d D . . . .
H11_2 H 0.586552 -0.153926 0.945608 0.030 Uiso 1 1 calc R U . . .
C12_2 C 0.6702(4) -0.0481(2) 0.8917(2) 0.0236(9) Uani 1 1 d D . . . .
C13_2 C 0.7672(4) -0.0800(3) 0.8296(2) 0.0279(9) Uani 1 1 d D . . . .
H13_2 H 0.784554 -0.138937 0.817240 0.033 Uiso 1 1 calc R U . . .
C14_2 C 0.8283(4) -0.0113(2) 0.7925(2) 0.0249(9) Uani 1 1 d D . . . .
C15_2 C 0.9268(4) 0.0116(3) 0.7276(2) 0.0260(9) Uani 1 1 d D . . . .
C16_2 C 1.0119(4) -0.0386(3) 0.6767(2) 0.0334(10) Uani 1 1 d D . . . .
H16_2 H 1.010646 -0.100946 0.679407 0.040 Uiso 1 1 calc R U . . .
C17_2 C 1.0994(4) 0.0043(3) 0.6214(2) 0.0352(10) Uani 1 1 d D . . . .
H17_2 H 1.157618 -0.029602 0.586203 0.042 Uiso 1 1 calc R U . . .
C18_2 C 1.1041(4) 0.0953(3) 0.6163(2) 0.0300(9) Uani 1 1 d D . . . .
C19_2 C 1.0182(4) 0.1451(3) 0.6677(2) 0.0296(9) Uani 1 1 d D . . . .
H19_2 H 1.021263 0.206908 0.665375 0.036 Uiso 1 1 calc R U . . .
C20_2 C 0.9281(4) 0.1048(3) 0.7222(2) 0.0262(9) Uani 1 1 d D . . . .
C21_2 C 0.8281(4) 0.1417(2) 0.7837(2) 0.0250(9) Uani 1 1 d D . . . .
C22_2 C 0.7743(4) 0.0701(2) 0.8261(2) 0.0242(9) Uani 1 1 d D . . . .
C23_2 C 0.6733(3) 0.0459(2) 0.8907(2) 0.0228(8) Uani 1 1 d D . . . .
C24_2 C 0.5906(3) 0.0905(2) 0.9442(2) 0.0225(9) Uani 1 1 d D . . . .
H24_2 H 0.592539 0.151948 0.944089 0.027 Uiso 1 1 calc R U . . .
C25_2 C 0.5019(4) 0.0460(2) 0.9998(2) 0.0237(9) Uani 1 1 d D . . . .
C26_2 C 1.1977(4) 0.1395(3) 0.5548(2) 0.0356(10) Uani 1 1 d D . . . .
H26A_2 H 1.290176 0.090432 0.550768 0.043 Uiso 1 1 calc R U . . .
H26B_2 H 1.219374 0.189651 0.572474 0.043 Uiso 1 1 calc R U . . .
C27_2 C 1.1257(4) 0.1828(3) 0.4725(2) 0.0364(10) Uani 1 1 d D . . . .
H27A_2 H 1.106589 0.132058 0.454620 0.044 Uiso 1 1 calc R U . . .
H27B_2 H 1.031646 0.230096 0.477391 0.044 Uiso 1 1 calc R U . . .
C28_2 C 1.2152(5) 0.2311(3) 0.4091(2) 0.0423(11) Uani 1 1 d D . . . .
H28A_2 H 1.315047 0.187734 0.410978 0.051 Uiso 1 1 calc R U . . .
H28B_2 H 1.219150 0.289142 0.421765 0.051 Uiso 1 1 calc R U . . .
C29_2 C 1.1553(6) 0.2582(4) 0.3245(3) 0.0680(15) Uani 1 1 d D . . . .
H29A_2 H 1.218546 0.287123 0.286091 0.102 Uiso 1 1 calc R U . . .
H29B_2 H 1.058368 0.303890 0.321405 0.102 Uiso 1 1 calc R U . . .
H29C_2 H 1.150339 0.201171 0.311679 0.102 Uiso 1 1 calc R U . . .
C31_2 C 0.7960(4) 0.2388(3) 0.7912(2) 0.0270(9) Uani 1 1 d D . . . .
C32_2 C 0.7746(4) 0.3166(3) 0.7227(2) 0.0376(10) Uani 1 1 d D . . . .
H32_2 H 0.780971 0.306250 0.671009 0.045 Uiso 1 1 calc R U . . .
C33_2 C 0.7442(4) 0.4082(3) 0.7299(3) 0.0414(11) Uani 1 1 d D . . . .
H33_2 H 0.730605 0.459613 0.682800 0.050 Uiso 1 1 calc R U . . .
C34_2 C 0.7331(4) 0.4271(3) 0.8046(3) 0.0357(10) Uani 1 1 d D . . . .
C35_2 C 0.7539(4) 0.3496(3) 0.8715(3) 0.0358(10) Uani 1 1 d D . . . .
H35_2 H 0.748079 0.360170 0.923105 0.043 Uiso 1 1 calc R U . . .
C36_2 C 0.7825(4) 0.2582(3) 0.8659(2) 0.0294(9) Uani 1 1 d D . . . .
H36_2 H 0.793170 0.207461 0.913409 0.035 Uiso 1 1 calc R U . . .
C37_2 C 0.7018(5) 0.5275(3) 0.8107(3) 0.0525(13) Uani 1 1 d D . . . .
H37A_2 H 0.794968 0.539022 0.814088 0.063 Uiso 1 1 calc R U . . .
H37B_2 H 0.653970 0.571576 0.760381 0.063 Uiso 1 1 calc R U . . .
C38_2 C 0.6114(5) 0.5523(3) 0.8784(3) 0.0579(14) Uani 1 1 d D . . . .
H38A_2 H 0.664264 0.513375 0.928761 0.069 Uiso 1 1 calc R U . . .
H38B_2 H 0.522718 0.534097 0.878648 0.069 Uiso 1 1 calc R U . . .
C39_2 C 0.5676(5) 0.6555(3) 0.8789(3) 0.0539(13) Uani 1 1 d D . . . .
H39A_2 H 0.655742 0.674019 0.879485 0.065 Uiso 1 1 calc R U . . .
H39B_2 H 0.514590 0.694950 0.828692 0.065 Uiso 1 1 calc R U . . .
C40_2 C 0.4753(6) 0.6771(4) 0.9484(3) 0.0808(18) Uani 1 1 d D . . . .
H40A_2 H 0.441275 0.745986 0.941189 0.121 Uiso 1 1 calc R U . . .
H40B_2 H 0.531770 0.646000 0.997972 0.121 Uiso 1 1 calc R U . . .
H40C_2 H 0.392313 0.653324 0.951526 0.121 Uiso 1 1 calc R U . . .
C51 C 0.7595(11) 0.5560(6) 0.3929(7) 0.093(6) Uani 0.682(8) 1 d D . P A 1
H51 H 0.751852 0.593651 0.335382 0.111 Uiso 0.682(8) 1 calc R U P A 1
Cl1 Cl 0.5970(6) 0.5391(5) 0.4171(4) 0.242(4) Uani 0.682(8) 1 d D . P A 1
Cl2 Cl 0.8063(12) 0.6197(3) 0.4428(5) 0.281(6) Uani 0.682(8) 1 d D . P A 1
Cl3 Cl 0.8899(5) 0.4510(3) 0.3962(2) 0.139(2) Uani 0.682(8) 1 d D . P A 1
C51B C 0.778(2) 0.5646(14) 0.3995(15) 0.150(19) Uani 0.318(8) 1 d D . P A 2
H51B H 0.737896 0.596969 0.344262 0.180 Uiso 0.318(8) 1 calc R U P A 2
Cl1B Cl 0.6609(15) 0.5971(8) 0.4698(7) 0.182(6) Uani 0.318(8) 1 d D . P A 2
Cl2B Cl 0.9312(15) 0.5863(13) 0.4114(9) 0.268(10) Uani 0.318(8) 1 d D . P A 2
Cl3B Cl 0.800(3) 0.4468(10) 0.4248(15) 0.441(18) Uani 0.318(8) 1 d D . P A 2

loop_
_atom_site_aniso_label
_atom_site_aniso_U_11
_atom_site_aniso_U_22
_atom_site_aniso_U_33
_atom_site_aniso_U_23
_atom_site_aniso_U_13
_atom_site_aniso_U_12
C11_1 0.026(2) 0.023(2) 0.023(2) -0.0065(17) 0.0003(17) -0.0083(17)
C12_1 0.0195(19) 0.029(2) 0.023(2) -0.0071(17) 0.0008(16) -0.0098(17)
C13_1 0.027(2) 0.028(2) 0.024(2) -0.0079(17) 0.0029(17) -0.0090(17)
C14_1 0.024(2) 0.031(2) 0.025(2) -0.0109(18) 0.0043(17) -0.0088(17)
C15_1 0.024(2) 0.035(2) 0.022(2) -0.0066(18) 0.0025(16) -0.0101(18)
C16_1 0.030(2) 0.036(2) 0.031(2) -0.0142(19) 0.0062(18) -0.0063(19)
C17_1 0.029(2) 0.049(3) 0.029(2) -0.016(2) 0.0110(18) -0.012(2)
C18_1 0.023(2) 0.049(3) 0.024(2) -0.0071(19) 0.0048(17) -0.016(2)
C19_1 0.025(2) 0.036(2) 0.027(2) -0.0058(19) 0.0012(17) -0.0134(18)
C20_1 0.0198(19) 0.034(2) 0.023(2) -0.0058(18) 0.0013(16) -0.0097(17)
C21_1 0.0167(19) 0.029(2) 0.020(2) -0.0018(17) 0.0025(16) -0.0075(16)
C22_1 0.0209(19) 0.029(2) 0.018(2) -0.0049(17) 0.0004(16) -0.0081(16)
C23_1 0.0179(19) 0.024(2) 0.018(2) -0.0020(16) -0.0008(15) -0.0076(16)
C24_1 0.0197(19) 0.028(2) 0.028(2) -0.0094(18) 0.0021(16) -0.0128(17)
C25_1 0.0185(19) 0.0233(19) 0.024(2) -0.0059(17) -0.0007(16) -0.0069(17)
C26_1 0.029(2) 0.058(3) 0.031(2) -0.012(2) 0.0089(19) -0.017(2)
C27_1 0.040(2) 0.058(3) 0.031(2) -0.004(2) 0.005(2) -0.024(2)
C28_1 0.066(3) 0.066(3) 0.036(3) 0.000(2) 0.001(2) -0.039(3)
C29_1 0.141(6) 0.173(7) 0.046(4) 0.035(4) -0.020(4) -0.094(6)
C31_1 0.023(2) 0.026(2) 0.023(2) 0.0001(17) 0.0013(17) -0.0112(16)
C32_1 0.028(2) 0.034(2) 0.038(2) -0.0078(19) 0.0028(19) -0.0130(18)
C33_1 0.036(2) 0.041(2) 0.056(3) -0.014(2) 0.004(2) -0.021(2)
C34_1 0.033(2) 0.041(3) 0.065(3) -0.019(2) 0.009(2) -0.016(2)
C35_1 0.029(2) 0.044(3) 0.071(3) -0.021(2) 0.004(2) -0.011(2)
C36_1 0.022(2) 0.035(2) 0.049(3) -0.014(2) 0.0056(19) -0.0137(18)
C37_1 0.057(3) 0.053(3) 0.087(4) -0.030(3) 0.011(3) -0.026(3)
C38_1 0.087(4) 0.057(3) 0.089(4) -0.035(3) 0.002(3) -0.029(3)
C39_1 0.087(4) 0.045(3) 0.077(4) -0.027(3) -0.010(3) -0.016(3)
C40_1 0.092(4) 0.053(3) 0.081(4) -0.020(3) -0.008(3) -0.023(3)
C11_2 0.028(2) 0.025(2) 0.022(2) -0.0045(17) 0.0009(17) -0.0081(17)
C12_2 0.025(2) 0.028(2) 0.018(2) -0.0044(17) 0.0006(16) -0.0083(17)
C13_2 0.029(2) 0.029(2) 0.027(2) -0.0097(18) 0.0042(17) -0.0113(18)
C14_2 0.022(2) 0.028(2) 0.024(2) -0.0087(17) 0.0016(16) -0.0064(17)
C15_2 0.022(2) 0.037(2) 0.021(2) -0.0094(18) 0.0038(16) -0.0107(18)
C16_2 0.033(2) 0.039(2) 0.033(2) -0.015(2) 0.0093(19) -0.0158(19)
C17_2 0.030(2) 0.049(3) 0.030(2) -0.017(2) 0.0116(19) -0.015(2)
C18_2 0.023(2) 0.045(2) 0.024(2) -0.0078(19) 0.0038(17) -0.0144(19)
C19_2 0.028(2) 0.039(2) 0.027(2) -0.0091(19) 0.0019(17) -0.0165(19)
C20_2 0.023(2) 0.035(2) 0.021(2) -0.0058(18) 0.0008(16) -0.0129(17)
C21_2 0.024(2) 0.032(2) 0.022(2) -0.0065(17) 0.0000(16) -0.0120(17)
C22_2 0.0192(19) 0.031(2) 0.022(2) -0.0063(17) -0.0018(16) -0.0072(17)
C23_2 0.0171(19) 0.028(2) 0.023(2) -0.0064(17) 0.0009(16) -0.0070(16)
C24_2 0.021(2) 0.026(2) 0.021(2) -0.0043(17) 0.0009(16) -0.0102(17)
C25_2 0.022(2) 0.030(2) 0.020(2) -0.0061(18) 0.0004(17) -0.0088(18)
C26_2 0.030(2) 0.053(3) 0.025(2) -0.007(2) 0.0076(18) -0.019(2)
C27_2 0.032(2) 0.045(3) 0.031(2) -0.006(2) 0.0045(19) -0.016(2)
C28_2 0.054(3) 0.045(3) 0.032(2) -0.008(2) 0.011(2) -0.025(2)
C29_2 0.087(4) 0.078(4) 0.039(3) 0.001(3) 0.001(3) -0.039(3)
C31_2 0.018(2) 0.032(2) 0.030(2) -0.0054(18) 0.0038(18) -0.0099(17)
C32_2 0.035(2) 0.040(2) 0.034(2) -0.0046(19) 0.002(2) -0.013(2)
C33_2 0.040(3) 0.034(2) 0.044(3) 0.001(2) -0.001(2) -0.012(2)
C34_2 0.027(2) 0.031(2) 0.047(3) -0.0072(19) 0.005(2) -0.0113(19)
C35_2 0.029(2) 0.039(2) 0.042(3) -0.014(2) 0.004(2) -0.0124(19)
C36_2 0.023(2) 0.036(2) 0.029(2) -0.0063(18) 0.0028(18) -0.0115(18)
C37_2 0.053(3) 0.031(2) 0.070(3) -0.011(2) 0.008(3) -0.012(2)
C38_2 0.071(4) 0.041(3) 0.067(3) -0.024(3) 0.014(3) -0.020(3)
C39_2 0.060(3) 0.038(3) 0.064(3) -0.018(2) 0.004(3) -0.013(2)
C40_2 0.111(5) 0.061(4) 0.082(4) -0.035(3) 0.027(4) -0.035(3)
C51 0.133(13) 0.059(7) 0.075(9) -0.006(6) -0.049(10) -0.011(7)
Cl1 0.176(5) 0.227(7) 0.250(7) 0.047(5) 0.038(4) -0.066(4)
Cl2 0.496(15) 0.099(3) 0.260(9) -0.088(5) -0.208(9) -0.019(6)
Cl3 0.184(4) 0.072(2) 0.134(3) -0.0335(19) -0.049(3) 0.015(2)
C51B 0.20(4) 0.16(3) 0.16(4) -0.12(3) 0.09(3) -0.13(3)
Cl1B 0.220(12) 0.159(9) 0.152(9) -0.052(7) 0.062(9) -0.046(8)
Cl2B 0.237(13) 0.34(2) 0.197(12) 0.107(12) -0.058(9) -0.188(14)
Cl3B 0.63(4) 0.135(10) 0.63(4) -0.201(17) 0.25(3) -0.186(18)

loop_
_atom_type_symbol
_atom_type_description
_atom_type_scat_dispersion_real
_atom_type_scat_dispersion_imag
_atom_type_scat_source
C C 0.0033 0.0016 'International Tables Vol C Tables 4.2.6.8 and 6.1.1.4'
H H 0.0000 0.0000 'International Tables Vol C Tables 4.2.6.8 and 6.1.1.4'
Cl Cl 0.1484 0.1585 'International Tables Vol C Tables 4.2.6.8 and 6.1.1.4'

loop_
_geom_angle_atom_site_label_1
_geom_angle_atom_site_label_2
_geom_angle_atom_site_label_3
_geom_angle
_geom_angle_site_symmetry_1
_geom_angle_site_symmetry_3
C12_1 C11_1 C25_1 120.4(3) . 2_557
C12_1 C11_1 H11_1 119.8 . .
C25_1 C11_1 H11_1 119.8 2_557 .
C11_1 C12_1 C23_1 120.9(3) . .
C11_1 C12_1 C13_1 130.4(3) . .
C23_1 C12_1 C13_1 108.8(3) . .
C14_1 C13_1 C12_1 108.1(3) . .
C14_1 C13_1 H13_1 125.9 . .
C12_1 C13_1 H13_1 125.9 . .
C13_1 C14_1 C15_1 142.5(3) . .
C13_1 C14_1 C22_1 110.6(3) . .
C15_1 C14_1 C22_1 106.8(3) . .
C16_1 C15_1 C20_1 120.1(3) . .
C16_1 C15_1 C14_1 133.2(3) . .
C20_1 C15_1 C14_1 106.7(3) . .
C17_1 C16_1 C15_1 118.9(4) . .
C17_1 C16_1 H16_1 120.5 . .
C15_1 C16_1 H16_1 120.5 . .
C16_1 C17_1 C18_1 122.1(4) . .
C16_1 C17_1 H17_1 119.0 . .
C18_1 C17_1 H17_1 119.0 . .
C19_1 C18_1 C17_1 118.6(3) . .
C19_1 C18_1 C26_1 121.0(4) . .
C17_1 C18_1 C26_1 120.4(3) . .
C20_1 C19_1 C18_1 120.5(4) . .
C20_1 C19_1 H19_1 119.7 . .
C18_1 C19_1 H19_1 119.7 . .
C19_1 C20_1 C15_1 119.8(3) . .
C19_1 C20_1 C21_1 131.1(3) . .
C15_1 C20_1 C21_1 109.1(3) . .
C22_1 C21_1 C31_1 128.8(3) . .
C22_1 C21_1 C20_1 106.6(3) . .
C31_1 C21_1 C20_1 124.5(3) . .
C21_1 C22_1 C14_1 110.7(3) . .
C21_1 C22_1 C23_1 142.8(3) . .
C14_1 C22_1 C23_1 106.5(3) . .
C24_1 C23_1 C12_1 119.7(3) . .
C24_1 C23_1 C22_1 134.4(3) . .
C12_1 C23_1 C22_1 105.9(3) . .
C23_1 C24_1 C25_1 121.0(3) . .
C23_1 C24_1 H24_1 119.5 . .
C25_1 C24_1 H24_1 119.5 . .
C11_1 C25_1 C24_1 122.0(3) 2_557 .
C11_1 C25_1 C25_1 119.3(4) 2_557 2_557
C24_1 C25_1 C25_1 118.7(4) . 2_557
C18_1 C26_1 C27_1 112.5(3) . .
C18_1 C26_1 H26A_1 109.1 . .
C27_1 C26_1 H26A_1 109.1 . .
C18_1 C26_1 H26B_1 109.1 . .
C27_1 C26_1 H26B_1 109.1 . .
H26A_1 C26_1 H26B_1 107.8 . .
C26_1 C27_1 C28_1 113.7(3) . .
C26_1 C27_1 H27A_1 108.8 . .
C28_1 C27_1 H27A_1 108.8 . .
C26_1 C27_1 H27B_1 108.8 . .
C28_1 C27_1 H27B_1 108.8 . .
H27A_1 C27_1 H27B_1 107.7 . .
C29_1 C28_1 C27_1 112.8(4) . .
C29_1 C28_1 H28A_1 109.0 . .
C27_1 C28_1 H28A_1 109.0 . .
C29_1 C28_1 H28B_1 109.0 . .
C27_1 C28_1 H28B_1 109.0 . .
H28A_1 C28_1 H28B_1 107.8 . .
C28_1 C29_1 H29A_1 109.5 . .
C28_1 C29_1 H29B_1 109.5 . .
H29A_1 C29_1 H29B_1 109.5 . .
C28_1 C29_1 H29C_1 109.5 . .
H29A_1 C29_1 H29C_1 109.5 . .
H29B_1 C29_1 H29C_1 109.5 . .
C32_1 C31_1 C36_1 117.4(3) . .
C32_1 C31_1 C21_1 122.3(3) . .
C36_1 C31_1 C21_1 120.3(3) . .
C33_1 C32_1 C31_1 120.9(4) . .
C33_1 C32_1 H32_1 119.5 . .
C31_1 C32_1 H32_1 119.5 . .
C32_1 C33_1 C34_1 122.3(4) . .
C32_1 C33_1 H33_1 118.8 . .
C34_1 C33_1 H33_1 118.8 . .
C33_1 C34_1 C35_1 116.6(4) . .
C33_1 C34_1 C37_1 122.6(4) . .
C35_1 C34_1 C37_1 120.7(4) . .
C36_1 C35_1 C34_1 122.0(4) . .
C36_1 C35_1 H35_1 119.0 . .
C34_1 C35_1 H35_1 119.0 . .
C35_1 C36_1 C31_1 120.7(4) . .
C35_1 C36_1 H36_1 119.6 . .
C31_1 C36_1 H36_1 119.6 . .
C38_1 C37_1 C34_1 117.0(4) . .
C38_1 C37_1 H37A_1 108.0 . .
C34_1 C37_1 H37A_1 108.0 . .
C38_1 C37_1 H37B_1 108.0 . .
C34_1 C37_1 H37B_1 108.0 . .
H37A_1 C37_1 H37B_1 107.3 . .
C37_1 C38_1 C39_1 115.2(5) . .
C37_1 C38_1 H38A_1 108.5 . .
C39_1 C38_1 H38A_1 108.5 . .
C37_1 C38_1 H38B_1 108.5 . .
C39_1 C38_1 H38B_1 108.5 . .
H38A_1 C38_1 H38B_1 107.5 . .
C40_1 C39_1 C38_1 113.1(5) . .
C40_1 C39_1 H39A_1 109.0 . .
C38_1 C39_1 H39A_1 109.0 . .
C40_1 C39_1 H39B_1 109.0 . .
C38_1 C39_1 H39B_1 109.0 . .
H39A_1 C39_1 H39B_1 107.8 . .
C39_1 C40_1 H40A_1 109.5 . .
C39_1 C40_1 H40B_1 109.5 . .
H40A_1 C40_1 H40B_1 109.5 . .
C39_1 C40_1 H40C_1 109.5 . .
H40A_1 C40_1 H40C_1 109.5 . .
H40B_1 C40_1 H40C_1 109.5 . .
C12_2 C11_2 C25_2 120.7(3) . 2_657
C12_2 C11_2 H11_2 119.6 . .
C25_2 C11_2 H11_2 119.6 2_657 .
C11_2 C12_2 C23_2 120.7(3) . .
C11_2 C12_2 C13_2 130.7(3) . .
C23_2 C12_2 C13_2 108.6(3) . .
C14_2 C13_2 C12_2 108.5(3) . .
C14_2 C13_2 H13_2 125.8 . .
C12_2 C13_2 H13_2 125.8 . .
C13_2 C14_2 C22_2 110.7(3) . .
C13_2 C14_2 C15_2 141.6(3) . .
C22_2 C14_2 C15_2 107.7(3) . .
C16_2 C15_2 C20_2 120.1(3) . .
C16_2 C15_2 C14_2 133.4(3) . .
C20_2 C15_2 C14_2 106.5(3) . .
C15_2 C16_2 C17_2 118.6(4) . .
C15_2 C16_2 H16_2 120.7 . .
C17_2 C16_2 H16_2 120.7 . .
C18_2 C17_2 C16_2 122.0(4) . .
C18_2 C17_2 H17_2 119.0 . .
C16_2 C17_2 H17_2 119.0 . .
C17_2 C18_2 C19_2 118.9(3) . .
C17_2 C18_2 C26_2 120.2(3) . .
C19_2 C18_2 C26_2 120.8(4) . .
C20_2 C19_2 C18_2 120.3(4) . .
C20_2 C19_2 H19_2 119.9 . .
C18_2 C19_2 H19_2 119.9 . .
C19_2 C20_2 C15_2 120.0(3) . .
C19_2 C20_2 C21_2 130.9(3) . .
C15_2 C20_2 C21_2 109.0(3) . .
C22_2 C21_2 C31_2 129.6(3) . .
C22_2 C21_2 C20_2 106.9(3) . .
C31_2 C21_2 C20_2 123.4(3) . .
C21_2 C22_2 C14_2 109.8(3) . .
C21_2 C22_2 C23_2 143.3(3) . .
C14_2 C22_2 C23_2 106.7(3) . .
C24_2 C23_2 C12_2 119.2(3) . .
C24_2 C23_2 C22_2 135.2(3) . .
C12_2 C23_2 C22_2 105.6(3) . .
C23_2 C24_2 C25_2 120.6(3) . .
C23_2 C24_2 H24_2 119.7 . .
C25_2 C24_2 H24_2 119.7 . .
C11_2 C25_2 C24_2 121.3(3) 2_657 .
C11_2 C25_2 C25_2 118.6(4) 2_657 2_657
C24_2 C25_2 C25_2 120.1(4) . 2_657
C18_2 C26_2 C27_2 112.0(3) . .
C18_2 C26_2 H26A_2 109.2 . .
C27_2 C26_2 H26A_2 109.2 . .
C18_2 C26_2 H26B_2 109.2 . .
C27_2 C26_2 H26B_2 109.2 . .
H26A_2 C26_2 H26B_2 107.9 . .
C28_2 C27_2 C26_2 113.7(3) . .
C28_2 C27_2 H27A_2 108.8 . .
C26_2 C27_2 H27A_2 108.8 . .
C28_2 C27_2 H27B_2 108.8 . .
C26_2 C27_2 H27B_2 108.8 . .
H27A_2 C27_2 H27B_2 107.7 . .
C27_2 C28_2 C29_2 113.0(4) . .
C27_2 C28_2 H28A_2 109.0 . .
C29_2 C28_2 H28A_2 109.0 . .
C27_2 C28_2 H28B_2 109.0 . .
C29_2 C28_2 H28B_2 109.0 . .
H28A_2 C28_2 H28B_2 107.8 . .
C28_2 C29_2 H29A_2 109.5 . .
C28_2 C29_2 H29B_2 109.5 . .
H29A_2 C29_2 H29B_2 109.5 . .
C28_2 C29_2 H29C_2 109.5 . .
H29A_2 C29_2 H29C_2 109.5 . .
H29B_2 C29_2 H29C_2 109.5 . .
C36_2 C31_2 C32_2 117.4(3) . .
C36_2 C31_2 C21_2 121.8(3) . .
C32_2 C31_2 C21_2 120.8(3) . .
C33_2 C32_2 C31_2 120.7(4) . .
C33_2 C32_2 H32_2 119.7 . .
C31_2 C32_2 H32_2 119.7 . .
C32_2 C33_2 C34_2 121.8(4) . .
C32_2 C33_2 H33_2 119.1 . .
C34_2 C33_2 H33_2 119.1 . .
C35_2 C34_2 C33_2 116.8(4) . .
C35_2 C34_2 C37_2 122.5(4) . .
C33_2 C34_2 C37_2 120.7(4) . .
C36_2 C35_2 C34_2 122.5(4) . .
C36_2 C35_2 H35_2 118.7 . .
C34_2 C35_2 H35_2 118.7 . .
C35_2 C36_2 C31_2 120.8(4) . .
C35_2 C36_2 H36_2 119.6 . .
C31_2 C36_2 H36_2 119.6 . .
C38_2 C37_2 C34_2 116.8(4) . .
C38_2 C37_2 H37A_2 108.1 . .
C34_2 C37_2 H37A_2 108.1 . .
C38_2 C37_2 H37B_2 108.1 . .
C34_2 C37_2 H37B_2 108.1 . .
H37A_2 C37_2 H37B_2 107.3 . .
C37_2 C38_2 C39_2 116.2(4) . .
C37_2 C38_2 H38A_2 108.2 . .
C39_2 C38_2 H38A_2 108.2 . .
C37_2 C38_2 H38B_2 108.2 . .
C39_2 C38_2 H38B_2 108.2 . .
H38A_2 C38_2 H38B_2 107.4 . .
C40_2 C39_2 C38_2 114.1(4) . .
C40_2 C39_2 H39A_2 108.7 . .
C38_2 C39_2 H39A_2 108.7 . .
C40_2 C39_2 H39B_2 108.7 . .
C38_2 C39_2 H39B_2 108.7 . .
H39A_2 C39_2 H39B_2 107.6 . .
C39_2 C40_2 H40A_2 109.5 . .
C39_2 C40_2 H40B_2 109.5 . .
H40A_2 C40_2 H40B_2 109.5 . .
C39_2 C40_2 H40C_2 109.5 . .
H40A_2 C40_2 H40C_2 109.5 . .
H40B_2 C40_2 H40C_2 109.5 . .
Cl2 C51 Cl1 115.2(8) . .
Cl2 C51 Cl3 112.2(6) . .
Cl1 C51 Cl3 111.1(6) . .
Cl2 C51 H51 105.9 . .
Cl1 C51 H51 105.9 . .
Cl3 C51 H51 105.9 . .
Cl2B C51B Cl1B 108.8(13) . .
Cl2B C51B Cl3B 111.4(15) . .
Cl1B C51B Cl3B 100.4(12) . .
Cl2B C51B H51B 111.9 . .
Cl1B C51B H51B 111.9 . .
Cl3B C51B H51B 111.9 . .

loop_
_geom_bond_atom_site_label_1
_geom_bond_atom_site_label_2
_geom_bond_distance
_geom_bond_site_symmetry_2
C11_1 C12_1 1.367(5) .
C11_1 C25_1 1.416(5) 2_557
C11_1 H11_1 0.9500 .
C12_1 C23_1 1.440(5) .
C12_1 C13_1 1.463(5) .
C13_1 C14_1 1.352(5) .
C13_1 H13_1 0.9500 .
C14_1 C15_1 1.461(5) .
C14_1 C22_1 1.461(5) .
C15_1 C16_1 1.391(5) .
C15_1 C20_1 1.414(5) .
C16_1 C17_1 1.385(5) .
C16_1 H16_1 0.9500 .
C17_1 C18_1 1.398(5) .
C17_1 H17_1 0.9500 .
C18_1 C19_1 1.393(5) .
C18_1 C26_1 1.494(5) .
C19_1 C20_1 1.389(5) .
C19_1 H19_1 0.9500 .
C20_1 C21_1 1.494(5) .
C21_1 C22_1 1.362(5) .
C21_1 C31_1 1.466(5) .
C22_1 C23_1 1.470(4) .
C23_1 C24_1 1.367(4) .
C24_1 C25_1 1.422(5) .
C24_1 H24_1 0.9500 .
C25_1 C25_1 1.443(7) 2_557
C26_1 C27_1 1.520(5) .
C26_1 H26A_1 0.9900 .
C26_1 H26B_1 0.9900 .
C27_1 C28_1 1.520(5) .
C27_1 H27A_1 0.9900 .
C27_1 H27B_1 0.9900 .
C28_1 C29_1 1.517(6) .
C28_1 H28A_1 0.9900 .
C28_1 H28B_1 0.9900 .
C29_1 H29A_1 0.9800 .
C29_1 H29B_1 0.9800 .
C29_1 H29C_1 0.9800 .
C31_1 C32_1 1.399(5) .
C31_1 C36_1 1.405(5) .
C32_1 C33_1 1.371(5) .
C32_1 H32_1 0.9500 .
C33_1 C34_1 1.392(5) .
C33_1 H33_1 0.9500 .
C34_1 C35_1 1.396(5) .
C34_1 C37_1 1.527(6) .
C35_1 C36_1 1.377(5) .
C35_1 H35_1 0.9500 .
C36_1 H36_1 0.9500 .
C37_1 C38_1 1.452(6) .
C37_1 H37A_1 0.9900 .
C37_1 H37B_1 0.9900 .
C38_1 C39_1 1.531(6) .
C38_1 H38A_1 0.9900 .
C38_1 H38B_1 0.9900 .
C39_1 C40_1 1.476(6) .
C39_1 H39A_1 0.9900 .
C39_1 H39B_1 0.9900 .
C40_1 H40A_1 0.9800 .
C40_1 H40B_1 0.9800 .
C40_1 H40C_1 0.9800 .
C11_2 C12_2 1.364(5) .
C11_2 C25_2 1.418(5) 2_657
C11_2 H11_2 0.9500 .
C12_2 C23_2 1.450(5) .
C12_2 C13_2 1.461(5) .
C13_2 C14_2 1.354(5) .
C13_2 H13_2 0.9500 .
C14_2 C22_2 1.458(5) .
C14_2 C15_2 1.458(5) .
C15_2 C16_2 1.386(5) .
C15_2 C20_2 1.414(5) .
C16_2 C17_2 1.396(5) .
C16_2 H16_2 0.9500 .
C17_2 C18_2 1.391(5) .
C17_2 H17_2 0.9500 .
C18_2 C19_2 1.392(5) .
C18_2 C26_2 1.502(5) .
C19_2 C20_2 1.388(5) .
C19_2 H19_2 0.9500 .
C20_2 C21_2 1.494(5) .
C21_2 C22_2 1.369(5) .
C21_2 C31_2 1.467(5) .
C22_2 C23_2 1.476(5) .
C23_2 C24_2 1.367(4) .
C24_2 C25_2 1.418(5) .
C24_2 H24_2 0.9500 .
C25_2 C25_2 1.424(7) 2_657
C26_2 C27_2 1.526(5) .
C26_2 H26A_2 0.9900 .
C26_2 H26B_2 0.9900 .
C27_2 C28_2 1.521(5) .
C27_2 H27A_2 0.9900 .
C27_2 H27B_2 0.9900 .
C28_2 C29_2 1.527(6) .
C28_2 H28A_2 0.9900 .
C28_2 H28B_2 0.9900 .
C29_2 H29A_2 0.9800 .
C29_2 H29B_2 0.9800 .
C29_2 H29C_2 0.9800 .
C31_2 C36_2 1.399(5) .
C31_2 C32_2 1.406(5) .
C32_2 C33_2 1.385(5) .
C32_2 H32_2 0.9500 .
C33_2 C34_2 1.396(5) .
C33_2 H33_2 0.9500 .
C34_2 C35_2 1.386(5) .
C34_2 C37_2 1.508(5) .
C35_2 C36_2 1.375(5) .
C35_2 H35_2 0.9500 .
C36_2 H36_2 0.9500 .
C37_2 C38_2 1.474(6) .
C37_2 H37A_2 0.9900 .
C37_2 H37B_2 0.9900 .
C38_2 C39_2 1.510(5) .
C38_2 H38A_2 0.9900 .
C38_2 H38B_2 0.9900 .
C39_2 C40_2 1.493(6) .
C39_2 H39A_2 0.9900 .
C39_2 H39B_2 0.9900 .
C40_2 H40A_2 0.9800 .
C40_2 H40B_2 0.9800 .
C40_2 H40C_2 0.9800 .
C51 Cl2 1.659(10) .
C51 Cl1 1.687(10) .
C51 Cl3 1.703(8) .
C51 H51 1.0000 .
C51B Cl2B 1.668(15) .
C51B Cl1B 1.673(15) .
C51B Cl3B 1.687(15) .
C51B H51B 1.0000 .

loop_
_geom_torsion_atom_site_label_1
_geom_torsion_atom_site_label_2
_geom_torsion_atom_site_label_3
_geom_torsion_atom_site_label_4
_geom_torsion
_geom_torsion_site_symmetry_1
_geom_torsion_site_symmetry_4
C25_1 C11_1 C12_1 C23_1 -1.1(5) 2_557 .
C25_1 C11_1 C12_1 C13_1 178.5(3) 2_557 .
C11_1 C12_1 C13_1 C14_1 -179.4(4) . .
C23_1 C12_1 C13_1 C14_1 0.2(4) . .
C12_1 C13_1 C14_1 C15_1 -179.2(5) . .
C12_1 C13_1 C14_1 C22_1 -1.4(4) . .
C13_1 C14_1 C15_1 C16_1 -2.7(8) . .
C22_1 C14_1 C15_1 C16_1 179.5(4) . .
C13_1 C14_1 C15_1 C20_1 177.2(5) . .
C22_1 C14_1 C15_1 C20_1 -0.6(4) . .
C20_1 C15_1 C16_1 C17_1 -0.3(5) . .
C14_1 C15_1 C16_1 C17_1 179.6(4) . .
C15_1 C16_1 C17_1 C18_1 -0.5(6) . .
C16_1 C17_1 C18_1 C19_1 0.8(6) . .
C16_1 C17_1 C18_1 C26_1 -177.3(3) . .
C17_1 C18_1 C19_1 C20_1 -0.2(5) . .
C26_1 C18_1 C19_1 C20_1 177.9(3) . .
C18_1 C19_1 C20_1 C15_1 -0.7(5) . .
C18_1 C19_1 C20_1 C21_1 -179.1(4) . .
C16_1 C15_1 C20_1 C19_1 0.9(5) . .
C14_1 C15_1 C20_1 C19_1 -179.0(3) . .
C16_1 C15_1 C20_1 C21_1 179.7(3) . .
C14_1 C15_1 C20_1 C21_1 -0.3(4) . .
C19_1 C20_1 C21_1 C22_1 179.6(4) . .
C15_1 C20_1 C21_1 C22_1 1.1(4) . .
C19_1 C20_1 C21_1 C31_1 2.9(6) . .
C15_1 C20_1 C21_1 C31_1 -175.7(3) . .
C31_1 C21_1 C22_1 C14_1 175.1(3) . .
C20_1 C21_1 C22_1 C14_1 -1.5(4) . .
C31_1 C21_1 C22_1 C23_1 -3.8(8) . .
C20_1 C21_1 C22_1 C23_1 179.6(4) . .
C13_1 C14_1 C22_1 C21_1 -177.3(3) . .
C15_1 C14_1 C22_1 C21_1 1.3(4) . .
C13_1 C14_1 C22_1 C23_1 2.0(4) . .
C15_1 C14_1 C22_1 C23_1 -179.4(3) . .
C11_1 C12_1 C23_1 C24_1 2.2(5) . .
C13_1 C12_1 C23_1 C24_1 -177.5(3) . .
C11_1 C12_1 C23_1 C22_1 -179.3(3) . .
C13_1 C12_1 C23_1 C22_1 1.0(4) . .
C21_1 C22_1 C23_1 C24_1 -4.7(8) . .
C14_1 C22_1 C23_1 C24_1 176.4(4) . .
C21_1 C22_1 C23_1 C12_1 177.1(5) . .
C14_1 C22_1 C23_1 C12_1 -1.8(4) . .
C12_1 C23_1 C24_1 C25_1 -2.0(5) . .
C22_1 C23_1 C24_1 C25_1 -179.9(3) . .
C23_1 C24_1 C25_1 C11_1 -178.9(3) . 2_557
C23_1 C24_1 C25_1 C25_1 0.7(6) . 2_557
C19_1 C18_1 C26_1 C27_1 -99.6(4) . .
C17_1 C18_1 C26_1 C27_1 78.4(5) . .
C18_1 C26_1 C27_1 C28_1 177.3(4) . .
C26_1 C27_1 C28_1 C29_1 176.1(5) . .
C22_1 C21_1 C31_1 C32_1 139.7(4) . .
C20_1 C21_1 C31_1 C32_1 -44.2(5) . .
C22_1 C21_1 C31_1 C36_1 -41.7(6) . .
C20_1 C21_1 C31_1 C36_1 134.3(4) . .
C36_1 C31_1 C32_1 C33_1 0.1(6) . .
C21_1 C31_1 C32_1 C33_1 178.7(4) . .
C31_1 C32_1 C33_1 C34_1 -1.0(7) . .
C32_1 C33_1 C34_1 C35_1 1.2(7) . .
C32_1 C33_1 C34_1 C37_1 -175.3(4) . .
C33_1 C34_1 C35_1 C36_1 -0.5(7) . .
C37_1 C34_1 C35_1 C36_1 176.0(4) . .
C34_1 C35_1 C36_1 C31_1 -0.3(7) . .
C32_1 C31_1 C36_1 C35_1 0.5(6) . .
C21_1 C31_1 C36_1 C35_1 -178.1(4) . .
C33_1 C34_1 C37_1 C38_1 -127.7(5) . .
C35_1 C34_1 C37_1 C38_1 56.0(7) . .
C34_1 C37_1 C38_1 C39_1 -174.5(4) . .
C37_1 C38_1 C39_1 C40_1 177.3(5) . .
C25_2 C11_2 C12_2 C23_2 1.0(5) 2_657 .
C25_2 C11_2 C12_2 C13_2 -179.3(3) 2_657 .
C11_2 C12_2 C13_2 C14_2 -179.2(4) . .
C23_2 C12_2 C13_2 C14_2 0.6(4) . .
C12_2 C13_2 C14_2 C22_2 -1.1(4) . .
C12_2 C13_2 C14_2 C15_2 -177.8(4) . .
C13_2 C14_2 C15_2 C16_2 -5.6(8) . .
C22_2 C14_2 C15_2 C16_2 177.7(4) . .
C13_2 C14_2 C15_2 C20_2 175.6(5) . .
C22_2 C14_2 C15_2 C20_2 -1.1(4) . .
C20_2 C15_2 C16_2 C17_2 0.8(5) . .
C14_2 C15_2 C16_2 C17_2 -177.8(4) . .
C15_2 C16_2 C17_2 C18_2 0.3(6) . .
C16_2 C17_2 C18_2 C19_2 -0.3(6) . .
C16_2 C17_2 C18_2 C26_2 -178.8(3) . .
C17_2 C18_2 C19_2 C20_2 -0.9(5) . .
C26_2 C18_2 C19_2 C20_2 177.6(3) . .
C18_2 C19_2 C20_2 C15_2 2.0(5) . .
C18_2 C19_2 C20_2 C21_2 179.1(4) . .
C16_2 C15_2 C20_2 C19_2 -2.0(5) . .
C14_2 C15_2 C20_2 C19_2 177.0(3) . .
C16_2 C15_2 C20_2 C21_2 -179.7(3) . .
C14_2 C15_2 C20_2 C21_2 -0.7(4) . .
C19_2 C20_2 C21_2 C22_2 -174.9(4) . .
C15_2 C20_2 C21_2 C22_2 2.4(4) . .
C19_2 C20_2 C21_2 C31_2 6.9(6) . .
C15_2 C20_2 C21_2 C31_2 -175.7(3) . .
C31_2 C21_2 C22_2 C14_2 174.9(3) . .
C20_2 C21_2 C22_2 C14_2 -3.1(4) . .
C31_2 C21_2 C22_2 C23_2 0.7(8) . .
C20_2 C21_2 C22_2 C23_2 -177.3(5) . .
C13_2 C14_2 C22_2 C21_2 -175.1(3) . .
C15_2 C14_2 C22_2 C21_2 2.7(4) . .
C13_2 C14_2 C22_2 C23_2 1.3(4) . .
C15_2 C14_2 C22_2 C23_2 179.1(3) . .
C11_2 C12_2 C23_2 C24_2 0.0(5) . .
C13_2 C12_2 C23_2 C24_2 -179.8(3) . .
C11_2 C12_2 C23_2 C22_2 -180.0(3) . .
C13_2 C12_2 C23_2 C22_2 0.2(4) . .
C21_2 C22_2 C23_2 C24_2 -6.5(8) . .
C14_2 C22_2 C23_2 C24_2 179.1(4) . .
C21_2 C22_2 C23_2 C12_2 173.5(5) . .
C14_2 C22_2 C23_2 C12_2 -0.8(4) . .
C12_2 C23_2 C24_2 C25_2 -0.4(5) . .
C22_2 C23_2 C24_2 C25_2 179.6(4) . .
C23_2 C24_2 C25_2 C11_2 -179.0(3) . 2_657
C23_2 C24_2 C25_2 C25_2 -0.2(6) . 2_657
C17_2 C18_2 C26_2 C27_2 81.5(5) . .
C19_2 C18_2 C26_2 C27_2 -97.0(4) . .
C18_2 C26_2 C27_2 C28_2 178.2(3) . .
C26_2 C27_2 C28_2 C29_2 169.7(4) . .
C22_2 C21_2 C31_2 C36_2 42.0(6) . .
C20_2 C21_2 C31_2 C36_2 -140.3(4) . .
C22_2 C21_2 C31_2 C32_2 -136.6(4) . .
C20_2 C21_2 C31_2 C32_2 41.1(5) . .
C36_2 C31_2 C32_2 C33_2 1.3(5) . .
C21_2 C31_2 C32_2 C33_2 180.0(4) . .
C31_2 C32_2 C33_2 C34_2 -0.3(6) . .
C32_2 C33_2 C34_2 C35_2 0.0(6) . .
C32_2 C33_2 C34_2 C37_2 179.2(4) . .
C33_2 C34_2 C35_2 C36_2 -0.7(6) . .
C37_2 C34_2 C35_2 C36_2 -180.0(4) . .
C34_2 C35_2 C36_2 C31_2 1.8(6) . .
C32_2 C31_2 C36_2 C35_2 -2.0(5) . .
C21_2 C31_2 C36_2 C35_2 179.3(3) . .
C35_2 C34_2 C37_2 C38_2 -35.8(6) . .
C33_2 C34_2 C37_2 C38_2 145.0(4) . .
C34_2 C37_2 C38_2 C39_2 -173.7(4) . .
C37_2 C38_2 C39_2 C40_2 179.6(5) . .
